data_4331188
loop_
_publ_author_name
'Leonid Unverfehrt'
'Markus Str\"obele'
'H.-J\"urgen Meyer'

_publ_section_title
;
 LaSr3F5(CN2)2: A Prototype Structure for Mixed-Valent Eu4F5(CN2)2
;
_journal_name_full 'Inorganic Chemistry'
_journal_page_first 12925
_journal_page_last 12928
_journal_paper_doi 10.1021/ic302039q
_journal_volume 51
_journal_year 2012
_chemical_formula_moiety 'C2 F5 La N4 Sr3'
_chemical_formula_sum 'C2 F5 La N4 Sr3'
_chemical_formula_weight 576.83
_chemical_name_systematic
; 
 ? 
;
_space_group_IT_number 121
_symmetry_cell_setting tetragonal
_symmetry_space_group_name_Hall 'I -4 2'
_symmetry_space_group_name_H-M 'I -4 2 m'
_atom_sites_solution_hydrogens none
_atom_sites_solution_primary direct
_atom_sites_solution_secondary difmap
_audit_creation_method SHELXL-97
_cell_angle_alpha 90.00
_cell_angle_beta 90.00
_cell_angle_gamma 90.00
_cell_formula_units_Z 2
_cell_length_a 8.086(2)
_cell_length_b 8.086(2)
_cell_length_c 6.580(2)
_cell_measurement_reflns_used 8000
_cell_measurement_temperature 293(2)
_cell_measurement_theta_max 26.07
_cell_measurement_theta_min 3.56
_cell_volume 430.2(2)
_computing_cell_refinement 'STOE IPDS-Software'
_computing_data_collection 'STOE IPDS-Software'
_computing_data_reduction 'STOE IPDS-Software'
_computing_structure_refinement 'SHELXL-97 (Sheldrick, 1997)'
_computing_structure_solution 'SHELXS-97 (Sheldrick, 1990)'
_diffrn_ambient_temperature 293(2)
_diffrn_measured_fraction_theta_full 0.993
_diffrn_measured_fraction_theta_max 0.993
_diffrn_measurement_device_type 'STOE IPDS I'
_diffrn_measurement_method Oscillation
_diffrn_radiation_monochromator graphite
_diffrn_radiation_source 'fine-focus sealed tube'
_diffrn_radiation_type MoK\a
_diffrn_radiation_wavelength 0.71073
_diffrn_reflns_av_R_equivalents 0.0449
_diffrn_reflns_av_sigmaI/netI 0.0168
_diffrn_reflns_limit_h_max 9
_diffrn_reflns_limit_h_min -9
_diffrn_reflns_limit_k_max 9
_diffrn_reflns_limit_k_min -9
_diffrn_reflns_limit_l_max 8
_diffrn_reflns_limit_l_min -8
_diffrn_reflns_number 2393
_diffrn_reflns_theta_full 26.07
_diffrn_reflns_theta_max 26.07
_diffrn_reflns_theta_min 3.56
_diffrn_standards_decay_% 0.0001
_exptl_absorpt_coefficient_mu 23.411
_exptl_absorpt_correction_T_max 0.1311
_exptl_absorpt_correction_T_min 0.0282
_exptl_absorpt_correction_type numerical
_exptl_absorpt_process_details 'STOE X-Red/X-Shape'
_exptl_crystal_colour white
_exptl_crystal_density_diffrn 4.453
_exptl_crystal_description bloc
_exptl_crystal_F_000 512
_exptl_crystal_size_max 0.2
_exptl_crystal_size_mid 0.12
_exptl_crystal_size_min 0.12
_refine_diff_density_max 0.688
_refine_diff_density_min -0.748
_refine_diff_density_rms 0.186
_refine_ls_abs_structure_details 'Flack H D (1983), Acta Cryst. A39, 876-881'
_refine_ls_abs_structure_Flack 0.02(4)
_refine_ls_extinction_coef 0.0096(10)
_refine_ls_extinction_expression Fc^*^=kFc[1+0.001xFc^2^\l^3^/sin(2\q)]^-1/4^
_refine_ls_extinction_method SHELXL
_refine_ls_goodness_of_fit_ref 1.290
_refine_ls_hydrogen_treatment none
_refine_ls_matrix_type full
_refine_ls_number_parameters 20
_refine_ls_number_reflns 239
_refine_ls_number_restraints 0
_refine_ls_restrained_S_all 1.290
_refine_ls_R_factor_all 0.0203
_refine_ls_R_factor_gt 0.0201
_refine_ls_shift/su_max 0.000
_refine_ls_shift/su_mean 0.000
_refine_ls_structure_factor_coef Fsqd
_refine_ls_weighting_details 'calc w=1/[\s^2^(Fo^2^)+(0.0345P)^2^+0.4375P] where P=(Fo^2^+2Fc^2^)/3'
_refine_ls_weighting_scheme calc
_refine_ls_wR_factor_gt 0.0557
_refine_ls_wR_factor_ref 0.0559
_reflns_number_gt 237
_reflns_number_total 239
_reflns_threshold_expression >2sigma(I)
_cod_data_source_file ic302039q_si_001.cif
_cod_data_source_block LaSr3F5(CN2)2
_cod_database_code 4331188

loop_
_symmetry_equiv_pos_as_xyz
'x, y, z'
'x, -y, -z'
'-x, -y, z'
'-x, y, -z'
'-y, -x, z'
'-y, x, -z'
'y, -x, -z'
'y, x, z'
'x+1/2, y+1/2, z+1/2'
'x+1/2, -y+1/2, -z+1/2'
'-x+1/2, -y+1/2, z+1/2'
'-x+1/2, y+1/2, -z+1/2'
'-y+1/2, -x+1/2, z+1/2'
'-y+1/2, x+1/2, -z+1/2'
'y+1/2, -x+1/2, -z+1/2'
'y+1/2, x+1/2, z+1/2'

loop_
_atom_site_label
_atom_site_type_symbol
_atom_site_fract_x
_atom_site_fract_y
_atom_site_fract_z
_atom_site_U_iso_or_equiv
_atom_site_adp_type
_atom_site_occupancy
_atom_site_symmetry_multiplicity
_atom_site_calc_flag
_atom_site_refinement_flags
_atom_site_disorder_group
La1 La 0.16267(4) 0.16267(4) 0.25557(7) 0.013 Uani 0.25 2 d SP 1
Sr1 Sr 0.16267(4) 0.16267(4) 0.25557(7) 0.013 Uani 0.75 2 d SP 2
N1 N 0.0000 0.6493(8) 0.0000 0.052(2) Uani 1 2 d S .
C1 C 0.0000 0.5000 0.0000 0.0200(16) Uani 1 4 d S .
F1 F 0.3661(4) 0.3661(4) 0.1325(6) 0.0194(7) Uani 1 2 d S .
F2 F 0.0000 0.0000 0.0000 0.0158(14) Uani 1 8 d S .

loop_
_atom_site_aniso_label
_atom_site_aniso_U_11
_atom_site_aniso_U_22
_atom_site_aniso_U_33
_atom_site_aniso_U_23
_atom_site_aniso_U_13
_atom_site_aniso_U_12
La1 0.015 0.015 0.009 0.001 0.001 0.001
Sr1 0.015 0.015 0.009 0.001 0.001 0.001
N1 0.095(6) 0.013(4) 0.048(4) 0.000 0.054(5) 0.000
C1 0.023(5) 0.014(5) 0.023(4) 0.000 0.000 0.000
F1 0.0213(12) 0.0213(12) 0.0157(16) -0.0009(11) -0.0009(11) -0.0062(17)
F2 0.015(2) 0.015(2) 0.017(3) 0.000 0.000 0.000

loop_
_atom_type_symbol
_atom_type_description
_atom_type_scat_dispersion_real
_atom_type_scat_dispersion_imag
_atom_type_scat_source
C C 0.0033 0.0016 'International Tables Vol C Tables 4.2.6.8 and 6.1.1.4'
F F 0.0171 0.0103 'International Tables Vol C Tables 4.2.6.8 and 6.1.1.4'
La La -0.2871 2.4523 'International Tables Vol C Tables 4.2.6.8 and 6.1.1.4'
N N 0.0061 0.0033 'International Tables Vol C Tables 4.2.6.8 and 6.1.1.4'
Sr Sr -1.5307 3.2498 'International Tables Vol C Tables 4.2.6.8 and 6.1.1.4'

loop_
_geom_angle_atom_site_label_1
_geom_angle_atom_site_label_2
_geom_angle_atom_site_label_3
_geom_angle
_geom_angle_site_symmetry_1
_geom_angle_site_symmetry_3
F1 La1 F1 116.74(13) . 11
F1 La1 F2 118.69(10) . .
F1 La1 F2 124.57(10) 11 .
F1 La1 F1 142.50(8) . 12_545
F1 La1 F1 67.25(14) 11 12_545
F2 La1 F1 69.41(8) . 12_545
F1 La1 F1 142.50(8) . 10_455
F1 La1 F1 67.25(14) 11 10_455
F2 La1 F1 69.41(8) . 10_455
F1 La1 F1 74.87(16) 12_545 10_455
F1 La1 N1 74.73(9) . 5_655
F1 La1 N1 130.04(5) 11 5_655
F2 La1 N1 67.10(11) . 5_655
F1 La1 N1 76.31(10) 12_545 5_655
F1 La1 N1 133.91(13) 10_455 5_655
F1 La1 N1 74.73(9) . 2_565
F1 La1 N1 130.04(5) 11 2_565
F2 La1 N1 67.10(11) . 2_565
F1 La1 N1 133.91(13) 12_545 2_565
F1 La1 N1 76.31(10) 10_455 2_565
N1 La1 N1 99.83(11) 5_655 2_565
F1 La1 La1 160.80(9) . 3
F1 La1 La1 82.45(10) 11 3
F2 La1 La1 42.115(15) . 3
F1 La1 La1 42.41(7) 12_545 3
F1 La1 La1 42.41(7) 10_455 3
N1 La1 La1 93.18(9) 5_655 3
N1 La1 La1 93.18(9) 2_565 3
F1 La1 La1 77.93(10) . 11
F1 La1 La1 38.81(10) 11 11
F2 La1 La1 163.378(18) . 11
F1 La1 La1 97.66(9) 12_545 11
F1 La1 La1 97.66(9) 10_455 11
N1 La1 La1 121.31(11) 5_655 11
N1 La1 La1 121.31(11) 2_565 11
La1 La1 La1 121.263(15) 3 11
F1 La1 La1 39.54(9) . 11_554
F1 La1 La1 156.29(10) 11 11_554
F2 La1 La1 79.15(2) . 11_554
F1 La1 La1 129.27(10) 12_545 11_554
F1 La1 La1 129.27(10) 10_455 11_554
N1 La1 La1 54.749(14) 5_655 11_554
N1 La1 La1 54.749(14) 2_565 11_554
La1 La1 La1 121.263(15) 3 11_554
La1 La1 La1 117.47(3) 11 11_554
F1 La1 La1 132.63(7) . 4_556
F1 La1 La1 34.29(6) 11 4_556
F2 La1 La1 100.78(2) . 4_556
F1 La1 La1 73.46(9) 12_545 4_556
F1 La1 La1 34.02(9) 10_455 4_556
N1 La1 La1 149.76(4) 5_655 4_556
N1 La1 La1 100.31(2) 2_565 4_556
La1 La1 La1 63.407(9) 3 4_556
La1 La1 La1 64.57(2) 11 4_556
La1 La1 La1 153.381(9) 11_554 4_556
F1 La1 La1 132.63(7) . 2_556
F1 La1 La1 34.29(6) 11 2_556
F2 La1 La1 100.78(2) . 2_556
F1 La1 La1 34.02(9) 12_545 2_556
F1 La1 La1 73.46(9) 10_455 2_556
N1 La1 La1 100.31(2) 5_655 2_556
N1 La1 La1 149.76(4) 2_565 2_556
La1 La1 La1 63.407(9) 3 2_556
La1 La1 La1 64.57(2) 11 2_556
La1 La1 La1 153.381(9) 11_554 2_556
La1 La1 La1 53.185(18) 4_556 2_556
C1 N1 Sr1 125.46(11) . 3_565
C1 N1 La1 125.46(11) . 3_565
Sr1 N1 La1 0.000(11) 3_565 3_565
C1 N1 La1 125.46(11) . 2_565
Sr1 N1 La1 109.1(2) 3_565 2_565
La1 N1 La1 109.1(2) 3_565 2_565
C1 N1 Sr1 125.46(11) . 2_565
Sr1 N1 Sr1 109.1(2) 3_565 2_565
La1 N1 Sr1 109.1(2) 3_565 2_565
La1 N1 Sr1 0.000(18) 2_565 2_565
C1 N1 Sr1 91.96(11) . 12
Sr1 N1 Sr1 94.96(8) 3_565 12
La1 N1 Sr1 94.96(8) 3_565 12
La1 N1 Sr1 82.75(6) 2_565 12
Sr1 N1 Sr1 82.75(6) 2_565 12
C1 N1 Sr1 91.96(11) . 9_454
Sr1 N1 Sr1 82.75(6) 3_565 9_454
La1 N1 Sr1 82.75(6) 3_565 9_454
La1 N1 Sr1 94.96(8) 2_565 9_454
Sr1 N1 Sr1 94.96(8) 2_565 9_454
Sr1 N1 Sr1 176.1(2) 12 9_454
N1 C1 N1 180.000(1) 2_565 .
La1 F1 Sr1 101.65(14) . 11_554
La1 F1 La1 101.65(14) . 11_554
Sr1 F1 La1 0.000(14) 11_554 11_554
La1 F1 Sr1 118.55(12) . 12
Sr1 F1 Sr1 111.69(12) 11_554 12
La1 F1 Sr1 111.69(12) 11_554 12
La1 F1 La1 118.55(12) . 12
Sr1 F1 La1 111.69(12) 11_554 12
La1 F1 La1 111.69(12) 11_554 12
Sr1 F1 La1 0.00(2) 12 12
La1 F1 Sr1 118.55(12) . 10
Sr1 F1 Sr1 111.69(12) 11_554 10
La1 F1 Sr1 111.69(12) 11_554 10
Sr1 F1 Sr1 95.17(14) 12 10
La1 F1 Sr1 95.17(14) 12 10
La1 F1 La1 118.55(12) . 10
Sr1 F1 La1 111.69(12) 11_554 10
La1 F1 La1 111.69(12) 11_554 10
Sr1 F1 La1 95.17(14) 12 10
La1 F1 La1 95.17(14) 12 10
Sr1 F1 La1 0.00(2) 10 10
La1 F2 Sr1 116.727(16) . 4
La1 F2 La1 116.727(16) . 2
Sr1 F2 La1 95.77(3) 4 2
La1 F2 Sr1 116.727(16) . 2
Sr1 F2 Sr1 95.77(3) 4 2
La1 F2 Sr1 0.000(11) 2 2
La1 F2 La1 116.727(16) . 4
Sr1 F2 La1 0.000(19) 4 4
La1 F2 La1 95.77(3) 2 4
Sr1 F2 La1 95.77(3) 2 4
La1 F2 La1 95.77(3) . 3
Sr1 F2 La1 116.727(16) 4 3
La1 F2 La1 116.727(16) 2 3
Sr1 F2 La1 116.727(16) 2 3
La1 F2 La1 116.727(16) 4 3
La1 F2 Sr1 95.77(3) . 3
Sr1 F2 Sr1 116.727(16) 4 3
La1 F2 Sr1 116.727(16) 2 3
Sr1 F2 Sr1 116.727(16) 2 3
La1 F2 Sr1 116.727(16) 4 3
La1 F2 Sr1 0.00(2) 3 3

loop_
_geom_bond_atom_site_label_1
_geom_bond_atom_site_label_2
_geom_bond_distance
_geom_bond_site_symmetry_2
La1 F1 2.463(4) .
La1 F1 2.502(4) 11
La1 F2 2.5076(7) .
La1 F1 2.520(3) 12_545
La1 F1 2.520(3) 10_455
La1 N1 2.621(4) 5_655
La1 N1 2.621(4) 2_565
N1 C1 1.207(6) .
N1 Sr1 2.621(4) 3_565
N1 La1 2.621(4) 3_565
N1 La1 2.621(4) 2_565
N1 Sr1 2.621(4) 2_565
N1 Sr1 3.1684(8) 12
N1 Sr1 3.1684(8) 9_454
C1 N1 1.207(6) 2_565
F1 Sr1 2.502(4) 11_554
F1 La1 2.502(4) 11_554
F1 Sr1 2.520(3) 12
F1 La1 2.520(3) 12
F1 Sr1 2.520(3) 10
F1 La1 2.520(3) 10
F2 Sr1 2.5076(7) 4
F2 La1 2.5076(7) 2
F2 Sr1 2.5076(7) 2
F2 La1 2.5076(7) 4
F2 La1 2.5076(7) 3
F2 Sr1 2.5076(7) 3

loop_
_geom_torsion_atom_site_label_1
_geom_torsion_atom_site_label_2
_geom_torsion_atom_site_label_3
_geom_torsion_atom_site_label_4
_geom_torsion
_geom_torsion_site_symmetry_1
_geom_torsion_site_symmetry_4
Sr1 N1 C1 N1 0(100) 3_565 2_565
La1 N1 C1 N1 0(100) 3_565 2_565
La1 N1 C1 N1 0(100) 2_565 2_565
Sr1 N1 C1 N1 0(100) 2_565 2_565
Sr1 N1 C1 N1 0(94) 12 2_565
Sr1 N1 C1 N1 0(100) 9_454 2_565
F1 La1 F1 Sr1 180.0 11 11_554
F2 La1 F1 Sr1 0.0 . 11_554
F1 La1 F1 Sr1 93.14(6) 12_545 11_554
F1 La1 F1 Sr1 -93.14(6) 10_455 11_554
N1 La1 F1 Sr1 52.47(9) 5_655 11_554
N1 La1 F1 Sr1 -52.47(9) 2_565 11_554
La1 La1 F1 Sr1 0.0 3 11_554
La1 La1 F1 Sr1 180.0 11 11_554
La1 La1 F1 Sr1 0.0 11_554 11_554
La1 La1 F1 Sr1 -142.52(6) 4_556 11_554
La1 La1 F1 Sr1 142.52(6) 2_556 11_554
F1 La1 F1 La1 180.0 11 11_554
F2 La1 F1 La1 0.0 . 11_554
F1 La1 F1 La1 93.14(6) 12_545 11_554
F1 La1 F1 La1 -93.14(6) 10_455 11_554
N1 La1 F1 La1 52.47(9) 5_655 11_554
N1 La1 F1 La1 -52.47(9) 2_565 11_554
La1 La1 F1 La1 0.0 3 11_554
La1 La1 F1 La1 180.0 11 11_554
La1 La1 F1 La1 -142.52(6) 4_556 11_554
La1 La1 F1 La1 142.52(6) 2_556 11_554
F1 La1 F1 Sr1 -57.19(13) 11 12
F2 La1 F1 Sr1 122.81(13) . 12
F1 La1 F1 Sr1 -144.06(16) 12_545 12
F1 La1 F1 Sr1 29.67(13) 10_455 12
N1 La1 F1 Sr1 175.28(17) 5_655 12
N1 La1 F1 Sr1 70.33(14) 2_565 12
La1 La1 F1 Sr1 122.81(13) 3 12
La1 La1 F1 Sr1 -57.19(13) 11 12
La1 La1 F1 Sr1 122.81(13) 11_554 12
La1 La1 F1 Sr1 -19.72(18) 4_556 12
La1 La1 F1 Sr1 -94.67(8) 2_556 12
F1 La1 F1 La1 -57.19(13) 11 12
F2 La1 F1 La1 122.81(13) . 12
F1 La1 F1 La1 -144.06(16) 12_545 12
F1 La1 F1 La1 29.67(13) 10_455 12
N1 La1 F1 La1 175.28(17) 5_655 12
N1 La1 F1 La1 70.33(14) 2_565 12
La1 La1 F1 La1 122.81(13) 3 12
La1 La1 F1 La1 -57.19(13) 11 12
La1 La1 F1 La1 122.81(13) 11_554 12
La1 La1 F1 La1 -19.72(18) 4_556 12
La1 La1 F1 La1 -94.67(8) 2_556 12
F1 La1 F1 Sr1 57.19(13) 11 10
F2 La1 F1 Sr1 -122.81(13) . 10
F1 La1 F1 Sr1 -29.67(13) 12_545 10
F1 La1 F1 Sr1 144.06(16) 10_455 10
N1 La1 F1 Sr1 -70.33(14) 5_655 10
N1 La1 F1 Sr1 -175.28(17) 2_565 10
La1 La1 F1 Sr1 -122.81(13) 3 10
La1 La1 F1 Sr1 57.19(13) 11 10
La1 La1 F1 Sr1 -122.81(13) 11_554 10
La1 La1 F1 Sr1 94.67(8) 4_556 10
La1 La1 F1 Sr1 19.72(18) 2_556 10
F1 La1 F1 La1 57.19(13) 11 10
F2 La1 F1 La1 -122.81(13) . 10
F1 La1 F1 La1 -29.67(13) 12_545 10
F1 La1 F1 La1 144.06(16) 10_455 10
N1 La1 F1 La1 -70.33(14) 5_655 10
N1 La1 F1 La1 -175.28(17) 2_565 10
La1 La1 F1 La1 -122.81(13) 3 10
La1 La1 F1 La1 57.19(13) 11 10
La1 La1 F1 La1 -122.81(13) 11_554 10
La1 La1 F1 La1 94.67(8) 4_556 10
La1 La1 F1 La1 19.72(18) 2_556 10
F1 La1 F2 Sr1 -56.153(7) . 4
F1 La1 F2 Sr1 123.847(7) 11 4
F1 La1 F2 Sr1 164.34(9) 12_545 4
F1 La1 F2 Sr1 83.36(9) 10_455 4
N1 La1 F2 Sr1 -112.306(15) 5_655 4
N1 La1 F2 Sr1 0.0 2_565 4
La1 La1 F2 Sr1 123.847(7) 3 4
La1 La1 F2 Sr1 123.847(8) 11 4
La1 La1 F2 Sr1 -56.153(7) 11_554 4
La1 La1 F2 Sr1 96.738(12) 4_556 4
La1 La1 F2 Sr1 150.956(9) 2_556 4
F1 La1 F2 La1 56.153(8) . 2
F1 La1 F2 La1 -123.847(7) 11 2
F1 La1 F2 La1 -83.36(9) 12_545 2
F1 La1 F2 La1 -164.34(9) 10_455 2
N1 La1 F2 La1 0.0 5_655 2
N1 La1 F2 La1 112.306(15) 2_565 2
La1 La1 F2 La1 -123.847(8) 3 2
La1 La1 F2 La1 -123.847(7) 11 2
La1 La1 F2 La1 56.153(7) 11_554 2
La1 La1 F2 La1 -150.956(9) 4_556 2
La1 La1 F2 La1 -96.738(12) 2_556 2
F1 La1 F2 Sr1 56.153(8) . 2
F1 La1 F2 Sr1 -123.847(7) 11 2
F1 La1 F2 Sr1 -83.36(9) 12_545 2
F1 La1 F2 Sr1 -164.34(9) 10_455 2
N1 La1 F2 Sr1 0.0 5_655 2
N1 La1 F2 Sr1 112.306(15) 2_565 2
La1 La1 F2 Sr1 -123.847(8) 3 2
La1 La1 F2 Sr1 -123.847(7) 11 2
La1 La1 F2 Sr1 56.153(7) 11_554 2
La1 La1 F2 Sr1 -150.956(9) 4_556 2
La1 La1 F2 Sr1 -96.738(12) 2_556 2
F1 La1 F2 La1 -56.153(7) . 4
F1 La1 F2 La1 123.847(7) 11 4
F1 La1 F2 La1 164.34(9) 12_545 4
F1 La1 F2 La1 83.36(9) 10_455 4
N1 La1 F2 La1 -112.306(15) 5_655 4
N1 La1 F2 La1 0.0 2_565 4
La1 La1 F2 La1 123.847(7) 3 4
La1 La1 F2 La1 123.847(8) 11 4
La1 La1 F2 La1 -56.153(7) 11_554 4
La1 La1 F2 La1 96.738(12) 4_556 4
La1 La1 F2 La1 150.956(9) 2_556 4
F1 La1 F2 La1 180.0 . 3
F1 La1 F2 La1 0.0 11 3
F1 La1 F2 La1 40.49(9) 12_545 3
F1 La1 F2 La1 -40.49(9) 10_455 3
N1 La1 F2 La1 123.847(8) 5_655 3
N1 La1 F2 La1 -123.847(8) 2_565 3
La1 La1 F2 La1 0.0 11 3
La1 La1 F2 La1 180.0 11_554 3
La1 La1 F2 La1 -27.109(8) 4_556 3
La1 La1 F2 La1 27.109(8) 2_556 3
F1 La1 F2 Sr1 180.0 . 3
F1 La1 F2 Sr1 0.0 11 3
F1 La1 F2 Sr1 40.49(9) 12_545 3
F1 La1 F2 Sr1 -40.49(9) 10_455 3
N1 La1 F2 Sr1 123.847(8) 5_655 3
N1 La1 F2 Sr1 -123.847(8) 2_565 3
La1 La1 F2 Sr1 0.0 3 3
La1 La1 F2 Sr1 0.0 11 3
La1 La1 F2 Sr1 180.0 11_554 3
La1 La1 F2 Sr1 -27.109(8) 4_556 3
La1 La1 F2 Sr1 27.109(8) 2_556 3
